data_4120689
loop_
_publ_author_name
'Wang, Xiaoming'
'Guo, Peihua'
'Han, Zhaobin'
'Wang, Xubin'
'Wang, Zheng'
'Ding, Kuiling'

_publ_section_title
;
 Spiroketal-based diphosphine ligands in pd-catalyzed asymmetric allylic
 amination of morita-baylis-hillman adducts: exceptionally high efficiency
 and new mechanism.
;
_journal_issue 1
_journal_name_full 'Journal of the American Chemical Society'
_journal_page_first 405
_journal_page_last 411
_journal_paper_doi 10.1021/ja410707q
_journal_volume 136
_journal_year 2014
_chemical_absolute_configuration ad
_chemical_formula_sum 'C58 H54 Cl2 O2 P2 Pd'
_chemical_formula_weight 1022.25
_chemical_name_systematic
; 
 ? 
;
_space_group_IT_number 19
_symmetry_cell_setting orthorhombic
_symmetry_space_group_name_Hall 'P 2ac 2ab'
_symmetry_space_group_name_H-M 'P 21 21 21'
_atom_sites_solution_hydrogens geom
_atom_sites_solution_primary direct
_atom_sites_solution_secondary difmap
_audit_creation_method SHELXL-97
_cell_angle_alpha 90.00
_cell_angle_beta 90.00
_cell_angle_gamma 90.00
_cell_formula_units_Z 4
_cell_length_a 9.2918(8)
_cell_length_b 20.1508(17)
_cell_length_c 25.420(2)
_cell_measurement_reflns_used 9991
_cell_measurement_temperature 133(2)
_cell_measurement_theta_max 33.75
_cell_measurement_theta_min 2.41
_cell_volume 4759.6(7)
_computing_cell_refinement 'Bruker SAINT'
_computing_data_collection 'Bruker APEX2'
_computing_data_reduction 'Bruker SAINT'
_computing_molecular_graphics 'Bruker SHELXTL'
_computing_publication_material 'Bruker SHELXTL'
_computing_structure_refinement 'SHELXL-97 (Sheldrick, 2008)'
_computing_structure_solution 'SHELXS-97 (Sheldrick, 2008)'
_diffrn_ambient_temperature 133(2)
_diffrn_measured_fraction_theta_full 0.998
_diffrn_measured_fraction_theta_max 0.998
_diffrn_measurement_device_type 'Bruker APEX-II CCD'
_diffrn_measurement_method '\f and \w scans'
_diffrn_radiation_monochromator graphite
_diffrn_radiation_source 'fine-focus sealed tube'
_diffrn_radiation_type MoK\a
_diffrn_radiation_wavelength 0.71073
_diffrn_reflns_av_R_equivalents 0.0329
_diffrn_reflns_av_sigmaI/netI 0.0359
_diffrn_reflns_limit_h_max 12
_diffrn_reflns_limit_h_min -12
_diffrn_reflns_limit_k_max 16
_diffrn_reflns_limit_k_min -27
_diffrn_reflns_limit_l_max 34
_diffrn_reflns_limit_l_min -34
_diffrn_reflns_number 42892
_diffrn_reflns_theta_full 29.00
_diffrn_reflns_theta_max 29.00
_diffrn_reflns_theta_min 1.29
_exptl_absorpt_coefficient_mu 0.614
_exptl_absorpt_correction_T_max 0.9700
_exptl_absorpt_correction_T_min 0.8617
_exptl_absorpt_correction_type multi-scan
_exptl_absorpt_process_details sadabs
_exptl_crystal_colour orange
_exptl_crystal_density_diffrn 1.427
_exptl_crystal_density_method 'not measured'
_exptl_crystal_description plate
_exptl_crystal_F_000 2112
_exptl_crystal_size_max 0.25
_exptl_crystal_size_mid 0.15
_exptl_crystal_size_min 0.05
_refine_diff_density_max 0.493
_refine_diff_density_min -0.438
_refine_diff_density_rms 0.058
_refine_ls_abs_structure_details 'Flack H D (1983), Acta Cryst. A39, 876-881'
_refine_ls_abs_structure_Flack -0.024(12)
_refine_ls_extinction_method none
_refine_ls_goodness_of_fit_ref 1.015
_refine_ls_hydrogen_treatment constr
_refine_ls_matrix_type full
_refine_ls_number_parameters 588
_refine_ls_number_reflns 12634
_refine_ls_number_restraints 0
_refine_ls_restrained_S_all 1.015
_refine_ls_R_factor_all 0.0297
_refine_ls_R_factor_gt 0.0258
_refine_ls_shift/su_max 0.014
_refine_ls_shift/su_mean 0.000
_refine_ls_structure_factor_coef Fsqd
_refine_ls_weighting_details 'calc w=1/[\s^2^(Fo^2^)+(0.0299P)^2^+1.1331P] where P=(Fo^2^+2Fc^2^)/3'
_refine_ls_weighting_scheme calc
_refine_ls_wR_factor_gt 0.0599
_refine_ls_wR_factor_ref 0.0621
_reflns_number_gt 11808
_reflns_number_total 12634
_reflns_threshold_expression >2sigma(I)
_cod_data_source_file ja410707q_si_003.cif
_cod_data_source_block mo_dm12008_0m
_cod_depositor_comments
;
The following automatic conversions were performed:

'_symmetry_cell_setting' value 'Orthorhombic' changed to
'orthorhombic' according to
/usr/data/users/saulius/automatic-downloads/current/ACS/lib/dictionaries/cif_core.dic
dictionary named 'cif_core.dic' version 2.4.2 from 2011-04-26.

Automatic conversion script
Id: cif_fix_values 2281 2013-09-26 08:29:07Z andrius 
;
_cod_original_cell_volume 4759.5(7)
_cod_original_sg_symbol_H-M P2(1)2(1)2(1)
_cod_database_code 4120689

loop_
_symmetry_equiv_pos_as_xyz
'x, y, z'
'x+1/2, -y+1/2, -z'
'-x, y+1/2, -z+1/2'
'-x+1/2, -y, z+1/2'

loop_
_atom_site_label
_atom_site_type_symbol
_atom_site_fract_x
_atom_site_fract_y
_atom_site_fract_z
_atom_site_U_iso_or_equiv
_atom_site_adp_type
_atom_site_occupancy
_atom_site_symmetry_multiplicity
_atom_site_calc_flag
_atom_site_refinement_flags
Pd1 Pd 0.284038(15) 0.360693(7) 0.835399(5) 0.01413(3) Uani 1 1 d .
Cl1 Cl 0.23993(6) 0.26511(2) 0.882764(19) 0.02497(11) Uani 1 1 d .
Cl2 Cl 0.27156(6) 0.45740(2) 0.786829(17) 0.01903(9) Uani 1 1 d .
P1 P 0.31900(5) 0.29887(2) 0.759383(19) 0.01464(10) Uani 1 1 d .
P2 P 0.33389(5) 0.41523(3) 0.914225(19) 0.01517(10) Uani 1 1 d .
O1 O 0.59263(15) 0.36515(8) 0.77385(5) 0.0176(3) Uani 1 1 d .
O2 O 0.59214(15) 0.42038(7) 0.85238(5) 0.0155(3) Uani 1 1 d .
C1 C 0.5352(2) 0.38166(10) 0.72576(8) 0.0175(4) Uani 1 1 d .
C2 C 0.4130(2) 0.34698(10) 0.70950(8) 0.0166(4) Uani 1 1 d .
C3 C 0.3637(2) 0.35658(12) 0.65837(8) 0.0242(4) Uani 1 1 d .
H3 H 0.2840 0.3316 0.6459 0.029 Uiso 1 1 calc R
C4 C 0.4291(3) 0.40200(13) 0.62562(9) 0.0295(5) Uani 1 1 d .
H4 H 0.3967 0.4071 0.5904 0.035 Uiso 1 1 calc R
C5 C 0.5430(3) 0.44041(12) 0.64426(8) 0.0266(5) Uani 1 1 d .
H5 H 0.5842 0.4734 0.6222 0.032 Uiso 1 1 calc R
C6 C 0.5967(2) 0.43109(11) 0.69463(8) 0.0193(4) Uani 1 1 d .
C7 C 0.7059(2) 0.47571(10) 0.71999(7) 0.0208(4) Uani 1 1 d .
H7A H 0.7056 0.5198 0.7028 0.025 Uiso 1 1 calc R
H7B H 0.8034 0.4564 0.7166 0.025 Uiso 1 1 calc R
C8 C 0.6654(2) 0.48259(10) 0.77839(8) 0.0177(4) Uani 1 1 d .
H8 H 0.5636 0.4986 0.7800 0.021 Uiso 1 1 calc R
C11 C 0.9089(2) 0.44096(11) 0.84538(8) 0.0223(4) Uani 1 1 d .
H11A H 0.8658 0.4467 0.8807 0.027 Uiso 1 1 calc R
H11B H 1.0089 0.4251 0.8501 0.027 Uiso 1 1 calc R
C12 C 0.8227(2) 0.38899(11) 0.81470(8) 0.0195(4) Uani 1 1 d .
H12 H 0.8708 0.3822 0.7799 0.023 Uiso 1 1 calc R
C13 C 0.6700(2) 0.41445(10) 0.80449(7) 0.0158(4) Uani 1 1 d .
C10 C 0.9109(2) 0.50788(12) 0.81688(9) 0.0252(5) Uani 1 1 d .
H10A H 0.9653 0.5406 0.8381 0.030 Uiso 1 1 calc R
H10B H 0.9600 0.5030 0.7825 0.030 Uiso 1 1 calc R
C9 C 0.7583(2) 0.53259(11) 0.80830(8) 0.0217(4) Uani 1 1 d .
H9A H 0.7615 0.5747 0.7883 0.026 Uiso 1 1 calc R
H9B H 0.7135 0.5418 0.8429 0.026 Uiso 1 1 calc R
C14 C 0.8177(2) 0.32211(11) 0.84298(8) 0.0215(4) Uani 1 1 d .
H14A H 0.7832 0.2875 0.8184 0.026 Uiso 1 1 calc R
H14B H 0.9157 0.3098 0.8547 0.026 Uiso 1 1 calc R
C15 C 0.7184(2) 0.32575(10) 0.88994(7) 0.0190(4) Uani 1 1 d .
C16 C 0.7289(3) 0.28279(10) 0.93287(8) 0.0244(4) Uani 1 1 d .
H16 H 0.8045 0.2511 0.9339 0.029 Uiso 1 1 calc R
C17 C 0.6319(3) 0.28544(12) 0.97379(9) 0.0275(5) Uani 1 1 d .
H17 H 0.6447 0.2577 1.0036 0.033 Uiso 1 1 calc R
C18 C 0.5157(2) 0.32845(11) 0.97155(8) 0.0234(4) Uani 1 1 d .
H18 H 0.4458 0.3280 0.9988 0.028 Uiso 1 1 calc R
C19 C 0.5009(2) 0.37227(10) 0.92957(8) 0.0178(4) Uani 1 1 d .
C20 C 0.6075(2) 0.37181(10) 0.89027(7) 0.0159(4) Uani 1 1 d .
C21 C 0.1480(2) 0.27353(10) 0.73092(7) 0.0173(4) Uani 1 1 d .
C22 C 0.0552(2) 0.32267(11) 0.71138(8) 0.0212(4) Uani 1 1 d .
H22 H 0.0861 0.3676 0.7102 0.025 Uiso 1 1 calc R
C23 C -0.0812(2) 0.30592(12) 0.69388(9) 0.0267(5) Uani 1 1 d .
H23 H -0.1427 0.3394 0.6802 0.032 Uiso 1 1 calc R
C24 C -0.1285(2) 0.24124(13) 0.69616(10) 0.0307(5) Uani 1 1 d .
H24 H -0.2225 0.2301 0.6843 0.037 Uiso 1 1 calc R
C25 C -0.0384(3) 0.19249(13) 0.71577(10) 0.0300(5) Uani 1 1 d .
H25 H -0.0708 0.1478 0.7174 0.036 Uiso 1 1 calc R
C26 C 0.0992(2) 0.20847(11) 0.73311(9) 0.0231(4) Uani 1 1 d .
H26 H 0.1602 0.1747 0.7465 0.028 Uiso 1 1 calc R
C27 C 0.4307(2) 0.22500(10) 0.76398(8) 0.0169(4) Uani 1 1 d .
C28 C 0.4481(2) 0.18495(11) 0.71961(8) 0.0213(4) Uani 1 1 d .
H28 H 0.3979 0.1953 0.6881 0.026 Uiso 1 1 calc R
C29 C 0.5383(2) 0.12997(11) 0.72126(9) 0.0235(4) Uani 1 1 d .
H29 H 0.5477 0.1021 0.6913 0.028 Uiso 1 1 calc R
C30 C 0.6144(2) 0.11595(11) 0.76671(10) 0.0265(5) Uani 1 1 d .
H30 H 0.6754 0.0781 0.7681 0.032 Uiso 1 1 calc R
C31 C 0.6020(3) 0.15676(12) 0.81004(9) 0.0281(5) Uani 1 1 d .
H31 H 0.6568 0.1477 0.8408 0.034 Uiso 1 1 calc R
C32 C 0.5097(2) 0.21107(11) 0.80888(8) 0.0223(4) Uani 1 1 d .
H32 H 0.5008 0.2387 0.8390 0.027 Uiso 1 1 calc R
C33 C 0.2159(2) 0.40695(9) 0.97082(7) 0.0181(4) Uani 1 1 d .
C34 C 0.2570(2) 0.43354(11) 1.01945(8) 0.0226(4) Uani 1 1 d .
H34 H 0.3486 0.4540 1.0230 0.027 Uiso 1 1 calc R
C35 C 0.1657(3) 0.43024(12) 1.06224(8) 0.0264(5) Uani 1 1 d .
H35 H 0.1951 0.4478 1.0952 0.032 Uiso 1 1 calc R
C36 C 0.0315(3) 0.40137(12) 1.05702(9) 0.0276(5) Uani 1 1 d .
H36 H -0.0315 0.3992 1.0864 0.033 Uiso 1 1 calc R
C37 C -0.0113(2) 0.37559(11) 1.00886(9) 0.0253(5) Uani 1 1 d .
H37 H -0.1038 0.3561 1.0053 0.030 Uiso 1 1 calc R
C38 C 0.0804(2) 0.37817(10) 0.96587(8) 0.0201(4) Uani 1 1 d .
H38 H 0.0508 0.3603 0.9330 0.024 Uiso 1 1 calc R
C39 C 0.3722(2) 0.50372(10) 0.91489(7) 0.0173(4) Uani 1 1 d .
C40 C 0.5049(2) 0.52929(11) 0.93023(9) 0.0236(4) Uani 1 1 d .
H40 H 0.5816 0.5002 0.9391 0.028 Uiso 1 1 calc R
C41 C 0.5248(3) 0.59802(12) 0.93257(10) 0.0295(5) Uani 1 1 d .
H41 H 0.6156 0.6155 0.9427 0.035 Uiso 1 1 calc R
C42 C 0.4144(3) 0.64043(13) 0.92032(9) 0.0300(5) Uani 1 1 d .
H42 H 0.4286 0.6870 0.9224 0.036 Uiso 1 1 calc R
C43 C 0.2830(3) 0.61545(11) 0.90501(9) 0.0313(5) Uani 1 1 d .
H43 H 0.2067 0.6449 0.8965 0.038 Uiso 1 1 calc R
C44 C 0.2615(2) 0.54726(11) 0.90195(8) 0.0246(4) Uani 1 1 d .
H44 H 0.1709 0.5303 0.8910 0.030 Uiso 1 1 calc R
C45 C 0.8917(3) 0.52424(17) 0.57807(11) 0.0419(7) Uani 1 1 d .
H45 H 0.8413 0.5104 0.5475 0.050 Uiso 1 1 calc R
C46 C 0.8678(3) 0.58674(17) 0.59795(12) 0.0450(7) Uani 1 1 d .
H46 H 0.8027 0.6157 0.5805 0.054 Uiso 1 1 calc R
C47 C 0.9362(3) 0.60762(16) 0.64227(13) 0.0451(7) Uani 1 1 d .
H47 H 0.9191 0.6508 0.6558 0.054 Uiso 1 1 calc R
C48 C 1.0306(3) 0.56533(13) 0.66730(11) 0.0357(5) Uani 1 1 d .
H48 H 1.0778 0.5797 0.6984 0.043 Uiso 1 1 calc R
C49 C 1.0582(3) 0.50249(13) 0.64804(9) 0.0302(5) Uani 1 1 d .
H49 H 1.1239 0.4743 0.6660 0.036 Uiso 1 1 calc R
C50 C 0.9903(3) 0.48011(14) 0.60250(10) 0.0335(6) Uani 1 1 d .
C51 C 1.0262(4) 0.41367(17) 0.57871(13) 0.0546(8) Uani 1 1 d .
H51A H 1.0714 0.3854 0.6054 0.082 Uiso 1 1 calc R
H51B H 1.0928 0.4199 0.5492 0.082 Uiso 1 1 calc R
H51C H 0.9378 0.3925 0.5660 0.082 Uiso 1 1 calc R
C52 C 0.6834(3) 0.33907(16) 0.51965(11) 0.0446(7) Uani 1 1 d .
H52 H 0.6879 0.3585 0.5537 0.054 Uiso 1 1 calc R
C53 C 0.7480(4) 0.27908(16) 0.51143(13) 0.0538(8) Uani 1 1 d .
H53 H 0.8008 0.2584 0.5389 0.065 Uiso 1 1 calc R
C54 C 0.7361(4) 0.24888(17) 0.46308(15) 0.0630(10) Uani 1 1 d .
H54 H 0.7793 0.2068 0.4571 0.076 Uiso 1 1 calc R
C55 C 0.6608(4) 0.28025(17) 0.42340(14) 0.0535(8) Uani 1 1 d .
H55 H 0.6500 0.2589 0.3903 0.064 Uiso 1 1 calc R
C56 C 0.6023(3) 0.34089(16) 0.43099(12) 0.0457(7) Uani 1 1 d .
H56 H 0.5543 0.3624 0.4027 0.055 Uiso 1 1 calc R
C57 C 0.6115(3) 0.37244(15) 0.47992(11) 0.0407(7) Uani 1 1 d .
C58 C 0.5501(4) 0.43992(18) 0.48761(13) 0.0602(10) Uani 1 1 d .
H58A H 0.4449 0.4371 0.4885 0.090 Uiso 1 1 calc R
H58B H 0.5800 0.4687 0.4585 0.090 Uiso 1 1 calc R
H58C H 0.5851 0.4584 0.5209 0.090 Uiso 1 1 calc R

loop_
_atom_site_aniso_label
_atom_site_aniso_U_11
_atom_site_aniso_U_22
_atom_site_aniso_U_33
_atom_site_aniso_U_23
_atom_site_aniso_U_13
_atom_site_aniso_U_12
Pd1 0.01554(6) 0.01309(6) 0.01376(6) -0.00044(5) 0.00087(6) -0.00166(6)
Cl1 0.0361(3) 0.0162(2) 0.0226(2) 0.00185(17) 0.0064(2) -0.0048(2)
Cl2 0.0200(2) 0.0166(2) 0.0205(2) 0.00270(16) 0.00130(18) 0.00162(19)
P1 0.0159(2) 0.0139(2) 0.0141(2) -0.00069(17) -0.00040(17) -0.00053(18)
P2 0.0158(2) 0.0158(2) 0.0139(2) -0.00080(18) 0.00100(17) -0.00235(19)
O1 0.0203(6) 0.0158(7) 0.0168(6) 0.0017(6) -0.0031(5) -0.0011(6)
O2 0.0150(6) 0.0164(7) 0.0150(6) 0.0025(5) 0.0016(5) 0.0023(5)
C1 0.0168(9) 0.0192(10) 0.0165(9) -0.0010(7) 0.0010(7) 0.0031(7)
C2 0.0191(9) 0.0151(10) 0.0157(9) -0.0006(7) 0.0012(7) -0.0001(7)
C3 0.0256(10) 0.0296(11) 0.0173(9) -0.0005(9) -0.0020(8) -0.0052(9)
C4 0.0319(12) 0.0401(15) 0.0164(10) 0.0055(9) -0.0030(9) -0.0076(10)
C5 0.0291(11) 0.0331(13) 0.0177(10) 0.0075(9) 0.0029(8) -0.0054(10)
C6 0.0183(9) 0.0236(11) 0.0161(9) 0.0009(8) 0.0029(7) 0.0000(8)
C7 0.0181(9) 0.0246(10) 0.0199(9) 0.0063(7) 0.0036(8) -0.0030(9)
C8 0.0133(8) 0.0185(10) 0.0214(9) 0.0029(7) 0.0002(7) -0.0013(7)
C11 0.0138(9) 0.0271(12) 0.0261(11) 0.0022(8) -0.0025(8) 0.0007(8)
C12 0.0138(9) 0.0242(10) 0.0205(9) 0.0010(8) 0.0009(7) 0.0036(8)
C13 0.0136(8) 0.0182(10) 0.0157(9) -0.0002(7) 0.0014(7) 0.0006(7)
C10 0.0193(10) 0.0278(12) 0.0286(11) 0.0028(9) -0.0033(8) -0.0057(9)
C9 0.0170(10) 0.0200(10) 0.0282(10) 0.0011(8) -0.0001(7) -0.0031(7)
C14 0.0182(9) 0.0203(10) 0.0259(10) -0.0002(8) -0.0028(8) 0.0066(7)
C15 0.0187(9) 0.0164(9) 0.0218(9) 0.0002(7) -0.0036(8) -0.0008(9)
C16 0.0263(10) 0.0176(10) 0.0294(10) 0.0038(8) -0.0064(9) 0.0020(9)
C17 0.0352(13) 0.0224(12) 0.0248(11) 0.0091(9) -0.0063(9) -0.0020(9)
C18 0.0270(11) 0.0239(11) 0.0192(10) 0.0041(8) -0.0004(8) -0.0046(9)
C19 0.0178(9) 0.0157(10) 0.0197(9) -0.0004(7) -0.0019(7) -0.0016(7)
C20 0.0168(9) 0.0169(11) 0.0141(8) 0.0015(7) -0.0033(7) -0.0020(7)
C21 0.0163(9) 0.0201(10) 0.0154(9) -0.0046(7) 0.0013(7) -0.0006(8)
C22 0.0200(10) 0.0196(11) 0.0240(10) -0.0018(8) -0.0023(8) 0.0015(8)
C23 0.0216(10) 0.0322(13) 0.0262(11) -0.0048(9) -0.0054(8) 0.0048(9)
C24 0.0180(10) 0.0399(15) 0.0343(12) -0.0122(11) -0.0026(9) -0.0044(10)
C25 0.0254(11) 0.0239(13) 0.0407(14) -0.0060(10) 0.0024(10) -0.0083(9)
C26 0.0208(10) 0.0205(11) 0.0281(11) -0.0032(8) 0.0005(8) -0.0001(9)
C27 0.0174(9) 0.0118(9) 0.0216(9) -0.0002(7) 0.0017(7) -0.0007(7)
C28 0.0213(10) 0.0222(11) 0.0203(10) -0.0030(8) 0.0016(8) -0.0016(8)
C29 0.0208(9) 0.0199(11) 0.0298(11) -0.0071(9) 0.0061(8) -0.0008(8)
C30 0.0233(11) 0.0173(10) 0.0390(13) 0.0002(9) 0.0015(9) 0.0039(8)
C31 0.0297(12) 0.0253(12) 0.0293(11) 0.0030(9) -0.0063(9) 0.0051(9)
C32 0.0258(11) 0.0216(11) 0.0196(10) -0.0010(8) -0.0023(8) 0.0038(9)
C33 0.0186(8) 0.0185(9) 0.0170(8) 0.0002(7) 0.0026(8) 0.0010(9)
C34 0.0196(10) 0.0275(11) 0.0205(9) -0.0035(8) -0.0003(7) -0.0061(8)
C35 0.0295(11) 0.0342(13) 0.0156(9) -0.0044(8) 0.0003(8) -0.0048(10)
C36 0.0262(11) 0.0376(14) 0.0190(10) -0.0021(9) 0.0071(8) -0.0044(10)
C37 0.0205(10) 0.0310(13) 0.0243(10) -0.0032(9) 0.0026(8) -0.0080(9)
C38 0.0220(10) 0.0199(11) 0.0184(9) -0.0027(7) -0.0013(8) -0.0031(8)
C39 0.0197(9) 0.0175(10) 0.0148(8) -0.0025(7) 0.0019(7) -0.0039(8)
C40 0.0217(10) 0.0228(11) 0.0264(11) -0.0044(9) -0.0006(8) -0.0023(9)
C41 0.0269(11) 0.0269(13) 0.0348(12) -0.0100(10) 0.0033(10) -0.0118(10)
C42 0.0410(13) 0.0171(10) 0.0320(11) -0.0039(10) 0.0074(9) -0.0048(11)
C43 0.0349(12) 0.0204(10) 0.0387(12) 0.0008(9) 0.0005(12) 0.0030(11)
C44 0.0247(11) 0.0218(11) 0.0273(10) -0.0007(8) -0.0048(8) -0.0012(8)
C45 0.0273(12) 0.068(2) 0.0309(13) 0.0141(13) -0.0036(10) -0.0085(13)
C46 0.0296(13) 0.059(2) 0.0465(16) 0.0233(15) 0.0082(12) 0.0135(13)
C47 0.0400(15) 0.0385(16) 0.0567(18) 0.0099(13) 0.0116(13) 0.0066(13)
C48 0.0301(12) 0.0397(15) 0.0375(13) 0.0027(12) 0.0006(11) -0.0050(10)
C49 0.0228(11) 0.0346(14) 0.0331(12) 0.0125(10) -0.0002(9) -0.0001(10)
C50 0.0339(13) 0.0358(14) 0.0308(12) 0.0095(10) 0.0023(10) -0.0073(11)
C51 0.071(2) 0.052(2) 0.0417(17) 0.0000(14) -0.0092(15) -0.0058(17)
C52 0.0446(16) 0.0550(19) 0.0344(13) 0.0038(12) 0.0069(11) 0.0021(13)
C53 0.056(2) 0.0479(18) 0.0581(19) 0.0171(14) 0.0029(15) -0.0036(14)
C54 0.072(3) 0.0399(18) 0.077(2) -0.0052(16) 0.008(2) -0.0031(17)
C55 0.0564(19) 0.0480(19) 0.0562(19) -0.0148(15) -0.0009(16) -0.0071(15)
C56 0.0345(14) 0.058(2) 0.0442(16) -0.0100(14) -0.0010(12) -0.0028(13)
C57 0.0329(13) 0.0470(18) 0.0421(15) -0.0040(12) 0.0078(11) 0.0004(12)
C58 0.069(2) 0.067(2) 0.0446(18) -0.0063(16) -0.0024(16) 0.0230(19)

loop_
_atom_type_symbol
_atom_type_description
_atom_type_scat_dispersion_real
_atom_type_scat_dispersion_imag
_atom_type_scat_source
C C 0.0033 0.0016 'International Tables Vol C Tables 4.2.6.8 and 6.1.1.4'
H H 0.0000 0.0000 'International Tables Vol C Tables 4.2.6.8 and 6.1.1.4'
O O 0.0106 0.0060 'International Tables Vol C Tables 4.2.6.8 and 6.1.1.4'
P P 0.1023 0.0942 'International Tables Vol C Tables 4.2.6.8 and 6.1.1.4'
Cl Cl 0.1484 0.1585 'International Tables Vol C Tables 4.2.6.8 and 6.1.1.4'
Pd Pd -0.9988 1.0072 'International Tables Vol C Tables 4.2.6.8 and 6.1.1.4'

loop_
_geom_angle_atom_site_label_1
_geom_angle_atom_site_label_2
_geom_angle_atom_site_label_3
_geom_angle
Cl1 Pd1 Cl2 166.89(2)
Cl1 Pd1 P1 90.645(19)
Cl2 Pd1 P1 90.851(19)
Cl1 Pd1 P2 88.872(19)
Cl2 Pd1 P2 94.109(19)
P1 Pd1 P2 160.084(19)
C27 P1 C21 107.11(9)
C27 P1 C2 101.94(9)
C21 P1 C2 106.96(9)
C27 P1 Pd1 117.75(7)
C21 P1 Pd1 111.07(6)
C2 P1 Pd1 111.18(7)
C33 P2 C39 101.58(9)
C33 P2 C19 107.53(9)
C39 P2 C19 107.33(9)
C33 P2 Pd1 121.16(7)
C39 P2 Pd1 120.60(7)
C19 P2 Pd1 97.44(7)
C1 O1 C13 120.22(16)
C20 O2 C13 119.05(15)
O1 C1 C6 121.22(18)
O1 C1 C2 117.25(18)
C6 C1 C2 121.53(19)
C3 C2 C1 118.37(19)
C3 C2 P1 124.50(16)
C1 C2 P1 116.80(15)
C4 C3 C2 120.7(2)
C4 C3 H3 119.6
C2 C3 H3 119.6
C3 C4 C5 119.9(2)
C3 C4 H4 120.1
C5 C4 H4 120.1
C6 C5 C4 120.8(2)
C6 C5 H5 119.6
C4 C5 H5 119.6
C5 C6 C1 118.2(2)
C5 C6 C7 124.0(2)
C1 C6 C7 117.45(18)
C6 C7 C8 107.63(16)
C6 C7 H7A 110.2
C8 C7 H7A 110.2
C6 C7 H7B 110.2
C8 C7 H7B 110.2
H7A C7 H7B 108.5
C13 C8 C9 111.15(16)
C13 C8 C7 109.36(16)
C9 C8 C7 113.63(17)
C13 C8 H8 107.5
C9 C8 H8 107.5
C7 C8 H8 107.5
C10 C11 C12 111.57(17)
C10 C11 H11A 109.3
C12 C11 H11A 109.3
C10 C11 H11B 109.3
C12 C11 H11B 109.3
H11A C11 H11B 108.0
C14 C12 C13 110.31(17)
C14 C12 C11 112.29(17)
C13 C12 C11 109.99(17)
C14 C12 H12 108.0
C13 C12 H12 108.0
C11 C12 H12 108.0
O2 C13 O1 105.33(15)
O2 C13 C8 106.40(15)
O1 C13 C8 111.61(16)
O2 C13 C12 110.78(15)
O1 C13 C12 108.70(16)
C8 C13 C12 113.69(17)
C9 C10 C11 110.19(18)
C9 C10 H10A 109.6
C11 C10 H10A 109.6
C9 C10 H10B 109.6
C11 C10 H10B 109.6
H10A C10 H10B 108.1
C10 C9 C8 112.50(18)
C10 C9 H9A 109.1
C8 C9 H9A 109.1
C10 C9 H9B 109.1
C8 C9 H9B 109.1
H9A C9 H9B 107.8
C15 C14 C12 110.34(16)
C15 C14 H14A 109.6
C12 C14 H14A 109.6
C15 C14 H14B 109.6
C12 C14 H14B 109.6
H14A C14 H14B 108.1
C20 C15 C16 117.51(19)
C20 C15 C14 119.40(17)
C16 C15 C14 123.03(19)
C17 C16 C15 121.4(2)
C17 C16 H16 119.3
C15 C16 H16 119.3
C16 C17 C18 120.2(2)
C16 C17 H17 119.9
C18 C17 H17 119.9
C17 C18 C19 120.4(2)
C17 C18 H18 119.8
C19 C18 H18 119.8
C18 C19 C20 118.07(19)
C18 C19 P2 123.42(16)
C20 C19 P2 116.83(15)
O2 C20 C15 123.15(17)
O2 C20 C19 114.72(17)
C15 C20 C19 122.13(18)
C26 C21 C22 118.66(19)
C26 C21 P1 122.32(16)
C22 C21 P1 118.63(16)
C23 C22 C21 120.2(2)
C23 C22 H22 119.9
C21 C22 H22 119.9
C24 C23 C22 120.6(2)
C24 C23 H23 119.7
C22 C23 H23 119.7
C23 C24 C25 119.6(2)
C23 C24 H24 120.2
C25 C24 H24 120.2
C24 C25 C26 120.4(2)
C24 C25 H25 119.8
C26 C25 H25 119.8
C21 C26 C25 120.4(2)
C21 C26 H26 119.8
C25 C26 H26 119.8
C32 C27 C28 119.14(19)
C32 C27 P1 121.40(16)
C28 C27 P1 119.16(16)
C29 C28 C27 120.4(2)
C29 C28 H28 119.8
C27 C28 H28 119.8
C30 C29 C28 119.8(2)
C30 C29 H29 120.1
C28 C29 H29 120.1
C31 C30 C29 120.2(2)
C31 C30 H30 119.9
C29 C30 H30 119.9
C30 C31 C32 120.2(2)
C30 C31 H31 119.9
C32 C31 H31 119.9
C27 C32 C31 120.2(2)
C27 C32 H32 119.9
C31 C32 H32 119.9
C38 C33 C34 119.08(18)
C38 C33 P2 120.83(15)
C34 C33 P2 119.96(16)
C35 C34 C33 120.6(2)
C35 C34 H34 119.7
C33 C34 H34 119.7
C34 C35 C36 119.9(2)
C34 C35 H35 120.0
C36 C35 H35 120.0
C35 C36 C37 120.0(2)
C35 C36 H36 120.0
C37 C36 H36 120.0
C38 C37 C36 120.4(2)
C38 C37 H37 119.8
C36 C37 H37 119.8
C37 C38 C33 120.01(19)
C37 C38 H38 120.0
C33 C38 H38 120.0
C44 C39 C40 119.2(2)
C44 C39 P2 118.14(15)
C40 C39 P2 122.61(17)
C39 C40 C41 119.7(2)
C39 C40 H40 120.1
C41 C40 H40 120.1
C42 C41 C40 120.6(2)
C42 C41 H41 119.7
C40 C41 H41 119.7
C41 C42 C43 120.0(2)
C41 C42 H42 120.0
C43 C42 H42 120.0
C42 C43 C44 120.3(2)
C42 C43 H43 119.9
C44 C43 H43 119.9
C43 C44 C39 120.3(2)
C43 C44 H44 119.9
C39 C44 H44 119.9
C46 C45 C50 121.1(3)
C46 C45 H45 119.4
C50 C45 H45 119.4
C47 C46 C45 120.8(3)
C47 C46 H46 119.6
C45 C46 H46 119.6
C46 C47 C48 119.2(3)
C46 C47 H47 120.4
C48 C47 H47 120.4
C47 C48 C49 121.4(3)
C47 C48 H48 119.3
C49 C48 H48 119.3
C48 C49 C50 120.5(2)
C48 C49 H49 119.8
C50 C49 H49 119.8
C49 C50 C45 116.9(3)
C49 C50 C51 121.4(3)
C45 C50 C51 121.6(3)
C50 C51 H51A 109.5
C50 C51 H51B 109.5
H51A C51 H51B 109.5
C50 C51 H51C 109.5
H51A C51 H51C 109.5
H51B C51 H51C 109.5
C53 C52 C57 122.0(3)
C53 C52 H52 119.0
C57 C52 H52 119.0
C52 C53 C54 119.5(3)
C52 C53 H53 120.2
C54 C53 H53 120.2
C53 C54 C55 119.4(3)
C53 C54 H54 120.3
C55 C54 H54 120.3
C56 C55 C54 120.9(3)
C56 C55 H55 119.6
C54 C55 H55 119.6
C55 C56 C57 120.9(3)
C55 C56 H56 119.6
C57 C56 H56 119.6
C52 C57 C56 117.2(3)
C52 C57 C58 122.2(3)
C56 C57 C58 120.6(3)
C57 C58 H58A 109.5
C57 C58 H58B 109.5
H58A C58 H58B 109.5
C57 C58 H58C 109.5
H58A C58 H58C 109.5
H58B C58 H58C 109.5

loop_
_geom_bond_atom_site_label_1
_geom_bond_atom_site_label_2
_geom_bond_distance
Pd1 Cl1 2.3081(5)
Pd1 Cl2 2.3099(5)
Pd1 P1 2.3219(5)
Pd1 P2 2.3318(5)
P1 C27 1.819(2)
P1 C21 1.819(2)
P1 C2 1.820(2)
P2 C33 1.816(2)
P2 C39 1.818(2)
P2 C19 1.819(2)
O1 C1 1.375(2)
O1 C13 1.453(2)
O2 C20 1.380(2)
O2 C13 1.421(2)
C1 C6 1.395(3)
C1 C2 1.396(3)
C2 C3 1.392(3)
C3 C4 1.379(3)
C3 H3 0.9500
C4 C5 1.394(3)
C4 H4 0.9500
C5 C6 1.387(3)
C5 H5 0.9500
C6 C7 1.501(3)
C7 C8 1.538(3)
C7 H7A 0.9900
C7 H7B 0.9900
C8 C13 1.526(3)
C8 C9 1.529(3)
C8 H8 1.0000
C11 C10 1.531(3)
C11 C12 1.532(3)
C11 H11A 0.9900
C11 H11B 0.9900
C12 C14 1.528(3)
C12 C13 1.530(3)
C12 H12 1.0000
C10 C9 1.519(3)
C10 H10A 0.9900
C10 H10B 0.9900
C9 H9A 0.9900
C9 H9B 0.9900
C14 C15 1.510(3)
C14 H14A 0.9900
C14 H14B 0.9900
C15 C20 1.388(3)
C15 C16 1.396(3)
C16 C17 1.378(3)
C16 H16 0.9500
C17 C18 1.386(3)
C17 H17 0.9500
C18 C19 1.392(3)
C18 H18 0.9500
C19 C20 1.407(3)
C21 C26 1.388(3)
C21 C22 1.404(3)
C22 C23 1.385(3)
C22 H22 0.9500
C23 C24 1.377(4)
C23 H23 0.9500
C24 C25 1.383(4)
C24 H24 0.9500
C25 C26 1.391(3)
C25 H25 0.9500
C26 H26 0.9500
C27 C32 1.386(3)
C27 C28 1.396(3)
C28 C29 1.390(3)
C28 H28 0.9500
C29 C30 1.383(3)
C29 H29 0.9500
C30 C31 1.379(3)
C30 H30 0.9500
C31 C32 1.391(3)
C31 H31 0.9500
C32 H32 0.9500
C33 C38 1.392(3)
C33 C34 1.400(3)
C34 C35 1.381(3)
C34 H34 0.9500
C35 C36 1.382(3)
C35 H35 0.9500
C36 C37 1.388(3)
C36 H36 0.9500
C37 C38 1.387(3)
C37 H37 0.9500
C38 H38 0.9500
C39 C44 1.391(3)
C39 C40 1.392(3)
C40 C41 1.399(3)
C40 H40 0.9500
C41 C42 1.371(4)
C41 H41 0.9500
C42 C43 1.377(4)
C42 H42 0.9500
C43 C44 1.391(3)
C43 H43 0.9500
C44 H44 0.9500
C45 C46 1.375(5)
C45 C50 1.420(4)
C45 H45 0.9500
C46 C47 1.360(5)
C46 H46 0.9500
C47 C48 1.379(4)
C47 H47 0.9500
C48 C49 1.381(4)
C48 H48 0.9500
C49 C50 1.394(4)
C49 H49 0.9500
C50 C51 1.507(4)
C51 H51A 0.9800
C51 H51B 0.9800
C51 H51C 0.9800
C52 C53 1.366(4)
C52 C57 1.385(4)
C52 H52 0.9500
C53 C54 1.376(5)
C53 H53 0.9500
C54 C55 1.381(5)
C54 H54 0.9500
C55 C56 1.351(4)
C55 H55 0.9500
C56 C57 1.399(4)
C56 H56 0.9500
C57 C58 1.487(4)
C58 H58A 0.9800
C58 H58B 0.9800
C58 H58C 0.9800
